data_1543314
loop_
_publ_author_name
'Bi, Ye'
'Chen, Cheng'
'Zhao, Yi-Fang'
'Zhang, Yi-Quan'
'Jiang, Shang-Da'
'Wang, Bing-Wu'
'Han, Jun-Bo'
'Sun, Jun-Liang'
'Bian, Zu-Qiang'
'Wang, Zhe-Ming'
'Gao, Song'

_publ_section_title
;
 Thermostability and photoluminescence of Dy(iii) single-molecule magnets
 under a magnetic field
;
_journal_issue 8
_journal_name_full 'Chem. Sci.'
_journal_page_first 5020
_journal_paper_doi 10.1039/C6SC01157H
_journal_volume 7
_journal_year 2016
_chemical_formula_sum 'C80 H49 Cs2 Dy2 N24 O8.5'
_chemical_formula_weight 2073.25
_chemical_name_systematic
; 
 ? 
;
_space_group_IT_number 14
_symmetry_cell_setting monoclinic
_symmetry_space_group_name_Hall '-P 2yn'
_symmetry_space_group_name_H-M 'P 1 21/n 1'
_atom_sites_solution_hydrogens geom
_atom_sites_solution_primary direct
_atom_sites_solution_secondary difmap
_audit_creation_method SHELXL-97
_audit_update_record
;
2016-01-12 deposited with the CCDC.
2016-05-12 downloaded from the CCDC.
;
_cell_angle_alpha 90.00
_cell_angle_beta 97.266(2)
_cell_angle_gamma 90.00
_cell_formula_units_Z 4
_cell_length_a 19.5421(4)
_cell_length_b 19.8322(4)
_cell_length_c 20.8863(4)
_cell_measurement_reflns_used 11301
_cell_measurement_temperature 180(2)
_cell_measurement_theta_max 73.8000
_cell_measurement_theta_min 3.9640
_cell_volume 8029.8(3)
_computing_cell_refinement 'CrysAlisPro (Agilent Technologies, 2012)'
_computing_data_collection 'CrysAlisPro (Agilent Technologies, 2012)'
_computing_data_reduction 'CrysAlisPro (Agilent Technologies, 2012)'
_computing_molecular_graphics 'Bruker SHELXTL V5.1 (Sheldrick, 1998)'
_computing_publication_material 'SHELXL-97 (Sheldrick, 1997)'
_computing_structure_refinement 'SHELXL-97 (Sheldrick, 1997)'
_computing_structure_solution 'SHELXS-97 (Sheldrick, 1990)'
_diffrn_ambient_temperature 180(2)
_diffrn_measured_fraction_theta_full 0.973
_diffrn_measured_fraction_theta_max 0.973
_diffrn_measurement_device_type 'SuperNova, Dual, Cu at zero, AtlasCCD'
_diffrn_measurement_method '\w scans'
_diffrn_radiation_monochromator mirror
_diffrn_radiation_source 'SuperNova (Mo) X-ray Source'
_diffrn_radiation_type CuK\a
_diffrn_radiation_wavelength 1.54178
_diffrn_reflns_av_R_equivalents 0.0436
_diffrn_reflns_av_sigmaI/netI 0.0558
_diffrn_reflns_limit_h_max 24
_diffrn_reflns_limit_h_min -16
_diffrn_reflns_limit_k_max 23
_diffrn_reflns_limit_k_min -24
_diffrn_reflns_limit_l_max 23
_diffrn_reflns_limit_l_min -25
_diffrn_reflns_number 34525
_diffrn_reflns_theta_full 73.94
_diffrn_reflns_theta_max 73.94
_diffrn_reflns_theta_min 2.92
_exptl_absorpt_coefficient_mu 17.403
_exptl_absorpt_correction_T_max 1.00000
_exptl_absorpt_correction_T_min 0.59817
_exptl_absorpt_correction_type multi-scan
_exptl_absorpt_process_details
;
CrysAlisPro, Agilent Technologies,
Version 1.171.36.32 (release 02-08-2013 CrysAlis171 .NET)
(compiled Aug  2 2013,16:46:58)
Empirical absorption correction using spherical harmonics,
 implemented in SCALE3 ABSPACK scaling algorithm.
;
_exptl_crystal_colour YELLOW
_exptl_crystal_density_diffrn 1.715
_exptl_crystal_density_method 'not measured'
_exptl_crystal_description CYLINDER
_exptl_crystal_F_000 4028
_exptl_crystal_size_max 0.08
_exptl_crystal_size_mid 0.05
_exptl_crystal_size_min 0.03
_refine_diff_density_max 1.175
_refine_diff_density_min -0.867
_refine_diff_density_rms 0.114
_refine_ls_extinction_method none
_refine_ls_goodness_of_fit_ref 1.016
_refine_ls_hydrogen_treatment mixed
_refine_ls_matrix_type full
_refine_ls_number_parameters 1055
_refine_ls_number_reflns 15847
_refine_ls_number_restraints 3
_refine_ls_restrained_S_all 1.016
_refine_ls_R_factor_all 0.0554
_refine_ls_R_factor_gt 0.0426
_refine_ls_shift/su_max 0.002
_refine_ls_shift/su_mean 0.000
_refine_ls_structure_factor_coef Fsqd
_refine_ls_weighting_details 'calc w=1/[\s^2^(Fo^2^)+(0.0646P)^2^+0.0000P] where P=(Fo^2^+2Fc^2^)/3'
_refine_ls_weighting_scheme calc
_refine_ls_wR_factor_gt 0.1084
_refine_ls_wR_factor_ref 0.1177
_reflns_number_gt 12812
_reflns_number_total 15847
_reflns_threshold_expression >2sigma(I)
_cod_data_source_file c6sc01157h2.cif
_cod_data_source_block cs
_cod_depositor_comments
;
The following automatic conversions were performed:

'_symmetry_cell_setting' value 'MONOCLINIC' changed to 'monoclinic'
according to
/usr/data/users/saulius/crontab/automatic-downloads/rss-feeds/RSC/lib/dictionaries/cif_core.dic
dictionary named 'cif_core.dic' version 2.4.2 from 2011-04-26.

Automatic conversion script
Id: cif_fix_values 4268 2015-11-12 08:31:59Z antanas 

 Adding full bibliography for 1543310--1543314.cif.
;
_cod_original_cell_volume 8029.7(3)
_cod_original_sg_symbol_H-M P2(1)/n
_cod_original_formula_sum 'C80 H49 Cs2 Dy2 N24 O8.50'
_cod_database_code 1543314

loop_
_symmetry_equiv_pos_as_xyz
'x, y, z'
'-x+1/2, y+1/2, -z+1/2'
'-x, -y, -z'
'x-1/2, -y-1/2, z-1/2'

loop_
_atom_site_label
_atom_site_type_symbol
_atom_site_fract_x
_atom_site_fract_y
_atom_site_fract_z
_atom_site_U_iso_or_equiv
_atom_site_adp_type
_atom_site_occupancy
_atom_site_symmetry_multiplicity
_atom_site_calc_flag
_atom_site_refinement_flags
Dy1 Dy 0.699225(14) 0.198560(15) 0.799180(13) 0.02717(8) Uani 1 1 d .
Cs1 Cs 0.821665(17) 0.082906(18) 0.931153(15) 0.03924(9) Uani 1 1 d .
Dy2 Dy 0.810248(14) -0.139558(14) 1.202429(12) 0.02458(7) Uani 1 1 d .
Cs2 Cs 0.891740(18) 0.053196(16) 1.148069(15) 0.03662(8) Uani 1 1 d .
O1 O 0.68067(18) 0.09800(17) 0.85036(17) 0.0298(7) Uani 1 1 d .
O2 O 0.75311(19) 0.22104(19) 0.90164(16) 0.0339(8) Uani 1 1 d .
O3 O 0.80330(18) 0.1408(2) 0.79712(17) 0.0341(8) Uani 1 1 d .
O4 O 0.63223(19) 0.24594(18) 0.71318(16) 0.0321(7) Uani 1 1 d .
O5 O 0.88905(17) -0.10062(16) 1.13867(17) 0.0280(7) Uani 1 1 d .
O6 O 0.86271(19) -0.05101(17) 1.26192(15) 0.0310(7) Uani 1 1 d .
O7 O 0.75468(17) -0.05043(17) 1.14644(15) 0.0258(7) Uani 1 1 d .
O8 O 0.76398(19) -0.24476(17) 1.21093(15) 0.0306(7) Uani 1 1 d .
N1 N 0.5772(2) 0.1875(2) 0.8283(2) 0.0284(8) Uani 1 1 d .
N2 N 0.5063(2) 0.0727(2) 0.9429(2) 0.0368(10) Uani 1 1 d .
N3 N 0.7176(3) -0.0499(2) 0.9441(2) 0.0435(11) Uani 1 1 d .
N4 N 0.6764(2) 0.3177(2) 0.8390(2) 0.0352(10) Uani 1 1 d .
N5 N 0.7331(3) 0.4049(3) 0.9942(2) 0.0457(12) Uani 1 1 d .
N6 N 0.8566(3) 0.2016(3) 1.0565(3) 0.0536(14) Uani 1 1 d .
N7 N 0.7867(2) 0.2645(3) 0.7466(2) 0.0372(10) Uani 1 1 d .
N8 N 0.9504(3) 0.2157(3) 0.6873(3) 0.0512(13) Uani 1 1 d .
N9 N 0.9405(4) 0.0144(4) 0.8081(4) 0.076(2) Uani 1 1 d .
N10 N 0.6771(2) 0.1194(2) 0.7037(2) 0.0359(10) Uani 1 1 d .
N11 N 0.5597(3) 0.1321(3) 0.5513(2) 0.0505(13) Uani 1 1 d .
N12 N 1.0180(4) 0.1430(3) 1.1185(3) 0.0635(17) Uani 1 1 d .
N13 N 0.9100(2) -0.2225(2) 1.19335(19) 0.0302(9) Uani 1 1 d .
N14 N 1.0367(2) -0.2259(3) 1.0753(2) 0.0380(10) Uani 1 1 d .
N15 N 0.9240(3) -0.0167(3) 1.0043(3) 0.0570(15) Uani 1 1 d .
N16 N 0.8429(2) -0.1675(2) 1.3211(2) 0.0332(9) Uani 1 1 d .
N17 N 0.9506(3) -0.0763(3) 1.4523(2) 0.0420(11) Uani 1 1 d .
N18 N 0.9497(3) 0.1064(3) 1.3026(3) 0.0501(13) Uani 1 1 d .
N19 N 0.6935(2) -0.1138(2) 1.2371(2) 0.0334(9) Uani 1 1 d .
N20 N 0.5673(3) 0.0226(3) 1.1922(3) 0.0498(13) Uani 1 1 d .
N21 N 0.7206(3) 0.0951(3) 1.0442(2) 0.0469(12) Uani 1 1 d .
N22 N 0.7779(2) -0.1948(2) 1.09458(19) 0.0266(8) Uani 1 1 d .
N23 N 0.7265(3) -0.3693(2) 1.0493(2) 0.0409(11) Uani 1 1 d .
N24 N 0.7271(3) -0.3992(3) 1.2784(3) 0.0562(15) Uani 1 1 d .
C1 C 0.5244(3) 0.2296(3) 0.8170(3) 0.0325(10) Uani 1 1 d .
H1A H 0.5275 0.2656 0.7874 0.039 Uiso 1 1 calc R
C2 C 0.4637(3) 0.2236(3) 0.8470(3) 0.0346(11) Uani 1 1 d .
H2B H 0.4271 0.2550 0.8371 0.042 Uiso 1 1 calc R
C3 C 0.4575(3) 0.1725(3) 0.8902(3) 0.0337(11) Uani 1 1 d .
C4 C 0.5115(3) 0.1252(2) 0.9017(2) 0.0280(10) Uani 1 1 d .
C5 C 0.5581(3) 0.0302(3) 0.9515(2) 0.0349(11) Uani 1 1 d .
H5B H 0.5549 -0.0061 0.9806 0.042 Uiso 1 1 calc R
C6 C 0.6181(3) 0.0344(2) 0.9206(2) 0.0288(10) Uani 1 1 d .
C7 C 0.6261(2) 0.0883(2) 0.8788(2) 0.0257(9) Uani 1 1 d .
C8 C 0.5698(2) 0.1346(2) 0.8691(2) 0.0251(9) Uani 1 1 d .
C9 C 0.3960(3) 0.1679(3) 0.9266(3) 0.0459(14) Uani 1 1 d .
H9A H 0.3637 0.2045 0.9128 0.069 Uiso 1 1 calc R
H9B H 0.4112 0.1720 0.9730 0.069 Uiso 1 1 calc R
H9C H 0.3730 0.1244 0.9177 0.069 Uiso 1 1 calc R
C10 C 0.6724(3) -0.0128(2) 0.9343(2) 0.0313(10) Uani 1 1 d .
C11 C 0.6372(3) 0.3663(3) 0.8101(3) 0.0366(11) Uani 1 1 d .
H11B H 0.6139 0.3582 0.7681 0.044 Uiso 1 1 calc R
C12 C 0.6288(3) 0.4288(3) 0.8386(3) 0.0416(13) Uani 1 1 d .
H12C H 0.6013 0.4622 0.8150 0.050 Uiso 1 1 calc R
C13 C 0.6592(3) 0.4435(3) 0.8998(3) 0.0402(12) Uani 1 1 d .
C14 C 0.7014(3) 0.3922(3) 0.9323(3) 0.0375(12) Uani 1 1 d .
C15 C 0.7710(3) 0.3548(3) 1.0207(3) 0.0458(14) Uani 1 1 d .
H15A H 0.7942 0.3625 1.0629 0.055 Uiso 1 1 calc R
C16 C 0.7808(3) 0.2913(3) 0.9932(3) 0.0379(12) Uani 1 1 d .
C17 C 0.7491(3) 0.2765(3) 0.9308(2) 0.0316(10) Uani 1 1 d .
C18 C 0.7078(3) 0.3312(3) 0.9001(2) 0.0319(10) Uani 1 1 d .
C19 C 0.6501(4) 0.5092(3) 0.9328(3) 0.0532(16) Uani 1 1 d .
H19A H 0.6197 0.5386 0.9040 0.080 Uiso 1 1 calc R
H19B H 0.6951 0.5310 0.9434 0.080 Uiso 1 1 calc R
H19C H 0.6295 0.5012 0.9725 0.080 Uiso 1 1 calc R
C20 C 0.8225(3) 0.2413(3) 1.0280(3) 0.0410(13) Uani 1 1 d .
C21 C 0.7816(3) 0.3271(3) 0.7224(3) 0.0482(15) Uani 1 1 d .
H21A H 0.7429 0.3536 0.7298 0.058 Uiso 1 1 calc R
C22 C 0.8301(4) 0.3553(4) 0.6869(3) 0.0578(18) Uani 1 1 d .
H22A H 0.8239 0.4002 0.6713 0.069 Uiso 1 1 calc R
C23 C 0.8864(3) 0.3196(4) 0.6740(3) 0.0536(18) Uani 1 1 d .
C24 C 0.8947(3) 0.2537(4) 0.6991(3) 0.0431(14) Uani 1 1 d .
C25 C 0.9555(3) 0.1565(4) 0.7140(3) 0.0522(17) Uani 1 1 d .
H25A H 0.9937 0.1297 0.7059 0.063 Uiso 1 1 calc R
C26 C 0.9099(3) 0.1279(3) 0.7540(3) 0.0411(13) Uani 1 1 d .
C27 C 0.8500(3) 0.1627(3) 0.7648(2) 0.0342(11) Uani 1 1 d .
C28 C 0.8436(3) 0.2292(3) 0.7364(2) 0.0342(11) Uani 1 1 d .
C29 C 0.9388(4) 0.3487(5) 0.6340(4) 0.071(2) Uani 1 1 d .
H29A H 0.9251 0.3946 0.6205 0.106 Uiso 1 1 calc R
H29B H 0.9409 0.3206 0.5958 0.106 Uiso 1 1 calc R
H29C H 0.9843 0.3499 0.6599 0.106 Uiso 1 1 calc R
C30 C 0.9248(3) 0.0645(4) 0.7833(3) 0.0465(14) Uani 1 1 d .
C31 C 0.7004(3) 0.0569(3) 0.6972(3) 0.0427(13) Uani 1 1 d .
H31A H 0.7318 0.0385 0.7311 0.051 Uiso 1 1 calc R
C32 C 0.6807(3) 0.0174(3) 0.6428(3) 0.0457(14) Uani 1 1 d .
H32A H 0.6994 -0.0266 0.6404 0.055 Uiso 1 1 calc R
C33 C 0.6348(3) 0.0408(3) 0.5928(3) 0.0449(14) Uani 1 1 d .
C34 C 0.6078(3) 0.1072(3) 0.5986(2) 0.0369(12) Uani 1 1 d .
C35 C 0.5373(4) 0.1934(3) 0.5599(3) 0.0493(15) Uani 1 1 d .
H35A H 0.5028 0.2107 0.5281 0.059 Uiso 1 1 calc R
C36 C 0.5604(3) 0.2356(3) 0.6123(2) 0.0372(12) Uani 1 1 d .
C37 C 0.6089(3) 0.2120(3) 0.6632(2) 0.0281(10) Uani 1 1 d .
C38 C 0.6315(3) 0.1440(3) 0.6548(2) 0.0308(10) Uani 1 1 d .
C39 C 0.6142(4) 0.0010(4) 0.5323(4) 0.0611(19) Uani 1 1 d .
H39A H 0.6370 -0.0431 0.5359 0.092 Uiso 1 1 calc R
H39B H 0.6280 0.0254 0.4952 0.092 Uiso 1 1 calc R
H39C H 0.5640 -0.0053 0.5262 0.092 Uiso 1 1 calc R
C40 C 0.5363(3) 0.3034(3) 0.6167(3) 0.0438(14) Uani 1 1 d .
C41 C 0.9220(3) -0.2836(3) 1.2185(3) 0.0382(12) Uani 1 1 d .
H41A H 0.8949 -0.2983 1.2505 0.046 Uiso 1 1 calc R
C42 C 0.9723(3) -0.3274(3) 1.2004(3) 0.0456(14) Uani 1 1 d .
H42A H 0.9785 -0.3703 1.2205 0.055 Uiso 1 1 calc R
C43 C 1.0126(3) -0.3091(3) 1.1543(3) 0.0426(13) Uani 1 1 d .
C44 C 1.0001(3) -0.2450(3) 1.1246(2) 0.0322(11) Uani 1 1 d .
C45 C 1.0183(3) -0.1689(3) 1.0461(3) 0.0359(11) Uani 1 1 d .
H45A H 1.0405 -0.1568 1.0098 0.043 Uiso 1 1 calc R
C46 C 0.9678(3) -0.1241(3) 1.0643(2) 0.0319(10) Uani 1 1 d .
C47 C 0.9331(2) -0.1394(2) 1.1175(2) 0.0240(9) Uani 1 1 d .
C48 C 0.9487(3) -0.2037(3) 1.1465(2) 0.0300(10) Uani 1 1 d .
C49 C 1.0671(4) -0.3544(4) 1.1326(4) 0.064(2) Uani 1 1 d .
H49A H 1.0693 -0.3965 1.1574 0.097 Uiso 1 1 calc R
H49B H 1.1120 -0.3317 1.1397 0.097 Uiso 1 1 calc R
H49C H 1.0556 -0.3645 1.0866 0.097 Uiso 1 1 calc R
C50 C 0.9457(3) -0.0649(3) 1.0286(3) 0.0418(13) Uani 1 1 d .
C51 C 0.8348(3) -0.2256(3) 1.3530(3) 0.0392(12) Uani 1 1 d .
H51A H 0.8073 -0.2601 1.3312 0.047 Uiso 1 1 calc R
C52 C 0.8645(3) -0.2374(3) 1.4158(3) 0.0411(13) Uani 1 1 d .
H52A H 0.8570 -0.2795 1.4356 0.049 Uiso 1 1 calc R
C53 C 0.9044(3) -0.1895(3) 1.4500(3) 0.0371(12) Uani 1 1 d .
C54 C 0.9127(3) -0.1265(3) 1.4196(2) 0.0330(11) Uani 1 1 d .
C55 C 0.9566(3) -0.0199(3) 1.4214(3) 0.0389(12) Uani 1 1 d .
H55A H 0.9819 0.0154 1.4441 0.047 Uiso 1 1 calc R
C56 C 0.9281(3) -0.0070(3) 1.3564(2) 0.0324(11) Uani 1 1 d .
C57 C 0.8889(3) -0.0569(3) 1.3208(2) 0.0293(10) Uani 1 1 d .
C58 C 0.8810(2) -0.1198(3) 1.3553(2) 0.0282(10) Uani 1 1 d .
C59 C 0.9405(4) -0.2026(4) 1.5174(3) 0.0541(17) Uani 1 1 d .
H59A H 0.9295 -0.2482 1.5310 0.081 Uiso 1 1 calc R
H59B H 0.9249 -0.1696 1.5473 0.081 Uiso 1 1 calc R
H59C H 0.9905 -0.1985 1.5174 0.081 Uiso 1 1 calc R
C60 C 0.9398(3) 0.0565(3) 1.3268(3) 0.0390(12) Uani 1 1 d .
C61 C 0.6610(3) -0.1446(3) 1.2808(3) 0.0459(14) Uani 1 1 d .
H61A H 0.6816 -0.1838 1.3011 0.055 Uiso 1 1 calc R
C62 C 0.5982(4) -0.1229(4) 1.2988(3) 0.0527(16) Uani 1 1 d .
H62A H 0.5777 -0.1469 1.3309 0.063 Uiso 1 1 calc R
C63 C 0.5658(3) -0.0670(4) 1.2704(3) 0.0514(16) Uani 1 1 d .
C64 C 0.5982(3) -0.0325(3) 1.2223(3) 0.0387(12) Uani 1 1 d .
C65 C 0.5999(3) 0.0501(3) 1.1476(3) 0.0442(13) Uani 1 1 d .
H65A H 0.5788 0.0884 1.1261 0.053 Uiso 1 1 calc R
C66 C 0.6623(3) 0.0290(3) 1.1286(2) 0.0332(11) Uani 1 1 d .
C67 C 0.6972(2) -0.0269(2) 1.1590(2) 0.0266(9) Uani 1 1 d .
C68 C 0.6621(3) -0.0586(3) 1.2080(2) 0.0340(11) Uani 1 1 d .
C69 C 0.4983(4) -0.0417(4) 1.2879(5) 0.074(3) Uani 1 1 d .
H69A H 0.4833 -0.0706 1.3215 0.111 Uiso 1 1 calc R
H69B H 0.4637 -0.0427 1.2496 0.111 Uiso 1 1 calc R
H69C H 0.5039 0.0046 1.3039 0.111 Uiso 1 1 calc R
C70 C 0.6942(3) 0.0659(3) 1.0814(3) 0.0341(11) Uani 1 1 d .
C71 C 0.7805(3) -0.1693(3) 1.0359(2) 0.0300(10) Uani 1 1 d .
H71A H 0.7930 -0.1233 1.0320 0.036 Uiso 1 1 calc R
C72 C 0.7656(3) -0.2076(3) 0.9801(2) 0.0326(11) Uani 1 1 d .
H72A H 0.7682 -0.1871 0.9394 0.039 Uiso 1 1 calc R
C73 C 0.7472(3) -0.2741(3) 0.9824(2) 0.0310(10) Uani 1 1 d .
C74 C 0.7441(3) -0.3028(2) 1.0444(2) 0.0291(10) Uani 1 1 d .
C75 C 0.7233(4) -0.3915(3) 1.1083(3) 0.0433(13) Uani 1 1 d .
H75A H 0.7119 -0.4377 1.1129 0.052 Uiso 1 1 calc R
C76 C 0.7353(3) -0.3531(3) 1.1648(3) 0.0362(12) Uani 1 1 d .
C77 C 0.7534(2) -0.2847(2) 1.1623(2) 0.0263(9) Uani 1 1 d .
C78 C 0.7591(2) -0.2602(2) 1.0984(2) 0.0246(9) Uani 1 1 d .
C79 C 0.7271(3) -0.3155(3) 0.9228(3) 0.0423(13) Uani 1 1 d .
H79A H 0.7322 -0.2885 0.8845 0.063 Uiso 1 1 calc R
H79B H 0.6790 -0.3300 0.9215 0.063 Uiso 1 1 calc R
H79C H 0.7570 -0.3553 0.9237 0.063 Uiso 1 1 calc R
C80 C 0.7301(3) -0.3804(3) 1.2274(3) 0.0412(13) Uani 1 1 d .
O1W O 0.8266(8) -0.0589(8) 0.8485(7) 0.092(4) Uiso 0.50 1 d PD
H1WA H 0.875(3) -0.051(11) 0.845(11) 0.138 Uiso 0.50 1 d PD
H1WB H 0.827(10) -0.090(10) 0.884(8) 0.138 Uiso 0.50 1 d PD

loop_
_atom_site_aniso_label
_atom_site_aniso_U_11
_atom_site_aniso_U_22
_atom_site_aniso_U_33
_atom_site_aniso_U_23
_atom_site_aniso_U_13
_atom_site_aniso_U_12
Dy1 0.02706(14) 0.03053(15) 0.02436(14) 0.00788(11) 0.00497(10) 0.00356(11)
Cs1 0.03680(17) 0.04464(18) 0.03492(16) 0.01114(13) -0.00075(12) 0.00765(14)
Dy2 0.02821(14) 0.02476(14) 0.02060(13) 0.00063(10) 0.00244(10) -0.00241(10)
Cs2 0.04941(19) 0.02866(15) 0.03220(15) 0.00177(12) 0.00678(13) -0.00313(13)
O1 0.0302(17) 0.0271(16) 0.0334(17) 0.0111(14) 0.0096(14) 0.0060(14)
O2 0.039(2) 0.0343(19) 0.0264(16) 0.0052(15) -0.0045(14) 0.0074(16)
O3 0.0259(17) 0.043(2) 0.0341(18) 0.0073(16) 0.0064(14) 0.0113(15)
O4 0.0360(19) 0.0339(18) 0.0250(16) 0.0097(14) -0.0010(14) 0.0085(15)
O5 0.0263(16) 0.0212(15) 0.0381(18) 0.0008(14) 0.0107(14) -0.0023(13)
O6 0.044(2) 0.0261(16) 0.0207(15) 0.0003(13) -0.0028(14) -0.0057(15)
O7 0.0279(16) 0.0273(16) 0.0232(15) 0.0019(13) 0.0066(12) 0.0011(13)
O8 0.0400(19) 0.0274(17) 0.0239(15) 0.0042(13) 0.0021(13) -0.0075(15)
N1 0.0241(19) 0.030(2) 0.030(2) 0.0062(17) 0.0012(15) 0.0004(16)
N2 0.031(2) 0.041(2) 0.039(2) 0.005(2) 0.0101(18) -0.003(2)
N3 0.050(3) 0.034(2) 0.045(3) 0.007(2) 0.001(2) 0.009(2)
N4 0.036(2) 0.040(2) 0.029(2) 0.0105(19) 0.0013(17) -0.003(2)
N5 0.055(3) 0.036(2) 0.044(3) 0.001(2) -0.002(2) -0.006(2)
N6 0.057(3) 0.063(4) 0.038(3) 0.012(3) -0.003(2) 0.003(3)
N7 0.035(2) 0.047(3) 0.030(2) 0.010(2) 0.0045(17) 0.001(2)
N8 0.039(3) 0.068(4) 0.048(3) -0.003(3) 0.013(2) -0.006(3)
N9 0.091(5) 0.059(4) 0.073(4) -0.006(4) -0.006(4) 0.026(4)
N10 0.037(2) 0.036(2) 0.035(2) 0.0073(19) 0.0074(18) 0.0023(19)
N11 0.070(4) 0.043(3) 0.035(2) -0.004(2) -0.005(2) -0.003(3)
N12 0.071(4) 0.052(4) 0.063(4) 0.013(3) -0.011(3) -0.021(3)
N13 0.035(2) 0.030(2) 0.0254(19) 0.0028(16) -0.0004(16) 0.0006(18)
N14 0.034(2) 0.044(3) 0.036(2) -0.007(2) 0.0056(18) 0.004(2)
N15 0.053(3) 0.058(3) 0.062(3) 0.032(3) 0.012(3) 0.015(3)
N16 0.041(2) 0.030(2) 0.029(2) 0.0019(18) 0.0051(17) 0.0002(19)
N17 0.049(3) 0.046(3) 0.028(2) 0.000(2) -0.0073(19) -0.003(2)
N18 0.064(4) 0.038(3) 0.046(3) 0.001(2) -0.001(2) -0.018(3)
N19 0.038(2) 0.034(2) 0.029(2) 0.0007(18) 0.0093(17) -0.0071(19)
N20 0.040(3) 0.049(3) 0.064(3) -0.007(3) 0.020(2) 0.007(2)
N21 0.059(3) 0.048(3) 0.035(2) 0.006(2) 0.011(2) 0.001(3)
N22 0.033(2) 0.0220(18) 0.0238(18) 0.0037(15) 0.0015(15) -0.0006(16)
N23 0.054(3) 0.027(2) 0.041(2) 0.0005(19) 0.002(2) -0.005(2)
N24 0.061(4) 0.056(3) 0.052(3) 0.024(3) 0.006(3) -0.006(3)
C1 0.033(3) 0.030(2) 0.035(2) 0.004(2) 0.004(2) 0.002(2)
C2 0.026(2) 0.035(3) 0.042(3) -0.001(2) 0.000(2) 0.004(2)
C3 0.026(2) 0.037(3) 0.037(3) -0.009(2) 0.002(2) -0.002(2)
C4 0.030(2) 0.028(2) 0.027(2) 0.0003(19) 0.0061(18) -0.0026(19)
C5 0.042(3) 0.031(3) 0.032(2) 0.011(2) 0.008(2) -0.001(2)
C6 0.033(2) 0.027(2) 0.027(2) 0.0034(19) 0.0050(18) 0.000(2)
C7 0.029(2) 0.024(2) 0.024(2) 0.0014(18) 0.0042(17) 0.0010(18)
C8 0.023(2) 0.026(2) 0.027(2) 0.0011(18) 0.0007(17) 0.0010(18)
C9 0.028(3) 0.054(4) 0.057(4) -0.007(3) 0.011(2) 0.003(3)
C10 0.044(3) 0.022(2) 0.029(2) 0.0056(19) 0.009(2) -0.004(2)
C11 0.032(3) 0.035(3) 0.041(3) 0.010(2) 0.000(2) 0.002(2)
C12 0.045(3) 0.027(2) 0.052(3) 0.006(2) 0.002(3) 0.006(2)
C13 0.038(3) 0.034(3) 0.049(3) 0.004(2) 0.008(2) -0.006(2)
C14 0.039(3) 0.031(3) 0.042(3) 0.004(2) 0.004(2) -0.005(2)
C15 0.049(3) 0.051(3) 0.034(3) -0.001(3) -0.006(2) -0.010(3)
C16 0.035(3) 0.045(3) 0.032(3) 0.003(2) -0.001(2) -0.004(2)
C17 0.029(2) 0.037(3) 0.029(2) 0.005(2) 0.0040(19) -0.007(2)
C18 0.031(2) 0.031(2) 0.035(3) 0.004(2) 0.008(2) 0.000(2)
C19 0.062(4) 0.040(3) 0.058(4) 0.002(3) 0.007(3) -0.001(3)
C20 0.045(3) 0.046(3) 0.030(3) 0.008(2) -0.002(2) 0.001(3)
C21 0.050(4) 0.048(3) 0.048(3) 0.020(3) 0.011(3) 0.007(3)
C22 0.056(4) 0.064(4) 0.055(4) 0.031(3) 0.013(3) -0.008(3)
C23 0.042(3) 0.084(5) 0.035(3) 0.020(3) 0.007(2) -0.019(3)
C24 0.029(3) 0.069(4) 0.032(3) -0.002(3) 0.006(2) -0.011(3)
C25 0.025(3) 0.081(5) 0.052(3) -0.019(4) 0.012(2) -0.001(3)
C26 0.034(3) 0.054(3) 0.034(3) -0.011(3) 0.001(2) 0.004(3)
C27 0.030(3) 0.049(3) 0.023(2) 0.000(2) 0.0020(18) 0.002(2)
C28 0.027(2) 0.047(3) 0.028(2) 0.000(2) 0.0017(19) -0.003(2)
C29 0.047(4) 0.104(7) 0.062(4) 0.031(5) 0.015(3) -0.018(4)
C30 0.038(3) 0.054(4) 0.048(3) -0.014(3) 0.005(3) 0.008(3)
C31 0.042(3) 0.028(3) 0.059(4) 0.007(3) 0.008(3) 0.009(2)
C32 0.045(3) 0.030(3) 0.065(4) 0.001(3) 0.018(3) 0.004(2)
C33 0.054(4) 0.034(3) 0.049(3) 0.003(3) 0.016(3) -0.001(3)
C34 0.049(3) 0.035(3) 0.028(2) 0.005(2) 0.009(2) 0.001(2)
C35 0.068(4) 0.042(3) 0.033(3) 0.000(2) -0.012(3) 0.007(3)
C36 0.045(3) 0.035(3) 0.029(2) 0.007(2) -0.005(2) 0.008(2)
C37 0.028(2) 0.034(2) 0.022(2) 0.0077(19) 0.0028(18) 0.000(2)
C38 0.027(2) 0.033(3) 0.034(2) 0.008(2) 0.0102(19) -0.004(2)
C39 0.079(5) 0.045(4) 0.059(4) -0.016(3) 0.008(4) 0.005(4)
C40 0.053(4) 0.038(3) 0.036(3) -0.007(2) -0.009(2) 0.008(3)
C41 0.041(3) 0.034(3) 0.038(3) 0.004(2) -0.001(2) 0.002(2)
C42 0.056(4) 0.036(3) 0.043(3) 0.008(2) -0.001(3) 0.015(3)
C43 0.047(3) 0.038(3) 0.041(3) -0.003(2) 0.000(2) 0.011(3)
C44 0.032(3) 0.034(3) 0.029(2) -0.007(2) -0.0019(19) 0.009(2)
C45 0.035(3) 0.041(3) 0.031(2) -0.004(2) 0.004(2) 0.006(2)
C46 0.028(2) 0.037(3) 0.030(2) 0.001(2) 0.0032(19) -0.001(2)
C47 0.018(2) 0.024(2) 0.029(2) -0.0043(18) 0.0006(16) -0.0049(17)
C48 0.026(2) 0.036(3) 0.027(2) -0.001(2) -0.0024(18) -0.002(2)
C49 0.076(5) 0.048(4) 0.072(5) 0.006(4) 0.020(4) 0.030(4)
C50 0.029(3) 0.060(4) 0.039(3) 0.005(3) 0.012(2) -0.001(3)
C51 0.044(3) 0.037(3) 0.036(3) 0.004(2) 0.004(2) -0.002(2)
C52 0.053(3) 0.038(3) 0.034(3) 0.010(2) 0.008(2) 0.003(3)
C53 0.042(3) 0.039(3) 0.030(3) 0.008(2) 0.007(2) 0.008(2)
C54 0.031(3) 0.043(3) 0.024(2) 0.001(2) 0.0001(19) 0.004(2)
C55 0.043(3) 0.044(3) 0.028(2) -0.007(2) -0.006(2) -0.004(2)
C56 0.034(3) 0.031(2) 0.031(2) -0.007(2) 0.001(2) -0.005(2)
C57 0.030(2) 0.033(2) 0.024(2) -0.0031(19) 0.0006(18) -0.001(2)
C58 0.026(2) 0.034(3) 0.024(2) 0.0010(19) 0.0008(17) 0.000(2)
C59 0.063(4) 0.063(4) 0.034(3) 0.014(3) -0.002(3) 0.010(3)
C60 0.044(3) 0.042(3) 0.028(2) -0.008(2) -0.005(2) -0.004(2)
C61 0.052(4) 0.046(3) 0.042(3) 0.006(3) 0.014(3) -0.010(3)
C62 0.056(4) 0.057(4) 0.051(4) -0.001(3) 0.027(3) -0.011(3)
C63 0.044(3) 0.053(4) 0.062(4) -0.013(3) 0.026(3) -0.013(3)
C64 0.036(3) 0.037(3) 0.047(3) -0.013(2) 0.017(2) -0.003(2)
C65 0.041(3) 0.038(3) 0.055(3) -0.002(3) 0.012(3) 0.008(3)
C66 0.035(3) 0.034(3) 0.030(2) -0.004(2) 0.006(2) 0.004(2)
C67 0.028(2) 0.027(2) 0.025(2) -0.0073(18) 0.0064(18) -0.0017(19)
C68 0.033(3) 0.039(3) 0.031(2) -0.011(2) 0.008(2) -0.004(2)
C69 0.056(5) 0.070(5) 0.106(7) -0.011(5) 0.052(5) -0.013(4)
C70 0.035(3) 0.031(2) 0.036(3) -0.006(2) 0.002(2) 0.005(2)
C71 0.031(2) 0.029(2) 0.029(2) 0.007(2) -0.0004(19) 0.000(2)
C72 0.039(3) 0.035(3) 0.024(2) 0.001(2) 0.0045(19) 0.001(2)
C73 0.029(2) 0.037(3) 0.026(2) -0.005(2) 0.0007(18) 0.003(2)
C74 0.034(3) 0.023(2) 0.030(2) -0.0023(19) 0.0023(19) -0.0024(19)
C75 0.066(4) 0.025(2) 0.038(3) 0.001(2) 0.000(3) -0.008(3)
C76 0.040(3) 0.030(3) 0.037(3) 0.009(2) -0.003(2) -0.007(2)
C77 0.027(2) 0.021(2) 0.030(2) 0.0033(18) 0.0006(18) -0.0053(18)
C78 0.023(2) 0.024(2) 0.026(2) 0.0076(18) 0.0016(16) -0.0026(18)
C79 0.051(3) 0.041(3) 0.034(3) -0.007(2) 0.004(2) 0.001(3)
C80 0.046(3) 0.038(3) 0.038(3) 0.017(2) -0.005(2) -0.006(2)

loop_
_atom_type_symbol
_atom_type_description
_atom_type_scat_dispersion_real
_atom_type_scat_dispersion_imag
_atom_type_scat_source
C C 0.0181 0.0091 'International Tables Vol C Tables 4.2.6.8 and 6.1.1.4'
H H 0.0000 0.0000 'International Tables Vol C Tables 4.2.6.8 and 6.1.1.4'
N N 0.0311 0.0180 'International Tables Vol C Tables 4.2.6.8 and 6.1.1.4'
O O 0.0492 0.0322 'International Tables Vol C Tables 4.2.6.8 and 6.1.1.4'
Cs Cs -0.7457 7.9052 'International Tables Vol C Tables 4.2.6.8 and 6.1.1.4'
Dy Dy -9.8046 9.8477 'International Tables Vol C Tables 4.2.6.8 and 6.1.1.4'

loop_
_geom_angle_atom_site_label_1
_geom_angle_atom_site_label_2
_geom_angle_atom_site_label_3
_geom_angle
_geom_angle_site_symmetry_1
_geom_angle_site_symmetry_3
O4 Dy1 O2 142.98(13) . .
O4 Dy1 O1 127.57(13) . .
O2 Dy1 O1 79.50(13) . .
O4 Dy1 O3 126.83(12) . .
O2 Dy1 O3 79.37(13) . .
O1 Dy1 O3 76.94(13) . .
O4 Dy1 N7 78.27(14) . .
O2 Dy1 N7 92.79(14) . .
O1 Dy1 N7 143.68(14) . .
O3 Dy1 N7 66.75(15) . .
O4 Dy1 N10 67.19(14) . .
O2 Dy1 N10 149.69(14) . .
O1 Dy1 N10 78.95(13) . .
O3 Dy1 N10 75.19(14) . .
N7 Dy1 N10 92.09(15) . .
O4 Dy1 N1 76.27(13) . .
O2 Dy1 N1 97.25(13) . .
O1 Dy1 N1 66.96(13) . .
O3 Dy1 N1 143.69(13) . .
N7 Dy1 N1 149.28(14) . .
N10 Dy1 N1 93.63(14) . .
O4 Dy1 N4 76.73(13) . .
O2 Dy1 N4 66.30(13) . .
O1 Dy1 N4 126.95(13) . .
O3 Dy1 N4 130.12(14) . .
N7 Dy1 N4 79.50(15) . .
N10 Dy1 N4 143.91(14) . .
N1 Dy1 N4 78.17(14) . .
O4 Dy1 Cs1 169.24(9) . .
O2 Dy1 Cs1 47.71(9) . .
O1 Dy1 Cs1 47.26(9) . .
O3 Dy1 Cs1 46.04(9) . .
N7 Dy1 Cs1 102.27(10) . .
N10 Dy1 Cs1 102.07(10) . .
N1 Dy1 Cs1 105.96(9) . .
N4 Dy1 Cs1 114.00(10) . .
O3 Cs1 O1 57.01(9) . .
O3 Cs1 N15 134.56(13) . .
O1 Cs1 N15 145.16(14) . .
O3 Cs1 O2 58.36(10) . .
O1 Cs1 O2 57.54(10) . .
N15 Cs1 O2 155.54(15) . .
O3 Cs1 N21 129.19(12) . .
O1 Cs1 N21 78.88(12) . .
N15 Cs1 N21 95.90(14) . .
O2 Cs1 N21 77.97(12) . .
O3 Cs1 O1W 81.2(3) . .
O1 Cs1 O1W 83.0(3) . .
N15 Cs1 O1W 69.7(3) . .
O2 Cs1 O1W 133.9(3) . .
N21 Cs1 O1W 120.0(3) . .
O3 Cs1 N3 111.89(12) . .
O1 Cs1 N3 66.98(10) . .
N15 Cs1 N3 79.56(15) . .
O2 Cs1 N3 117.48(11) . .
N21 Cs1 N3 64.73(13) . .
O1W Cs1 N3 55.5(3) . .
O3 Cs1 C10 102.94(11) . .
O1 Cs1 C10 50.67(11) . .
N15 Cs1 C10 97.71(14) . .
O2 Cs1 C10 98.29(11) . .
N21 Cs1 C10 56.23(13) . .
O1W Cs1 C10 68.1(3) . .
N3 Cs1 C10 19.20(12) . .
O3 Cs1 N6 115.21(12) . .
O1 Cs1 N6 114.91(12) . .
N15 Cs1 N6 90.40(16) . .
O2 Cs1 N6 65.96(11) . .
N21 Cs1 N6 59.49(14) . .
O1W Cs1 N6 160.1(3) . .
N3 Cs1 N6 121.75(13) . .
C10 Cs1 N6 115.68(13) . .
O3 Cs1 C45 86.59(11) . 3_757
O1 Cs1 C45 138.23(11) . 3_757
N15 Cs1 C45 74.61(15) . 3_757
O2 Cs1 C45 87.31(12) . 3_757
N21 Cs1 C45 118.08(13) . 3_757
O1W Cs1 C45 113.3(3) . 3_757
N3 Cs1 C45 154.16(12) . 3_757
C10 Cs1 C45 170.44(12) . 3_757
N6 Cs1 C45 59.57(13) . 3_757
O3 Cs1 C20 100.08(11) . .
O1 Cs1 C20 99.13(11) . .
N15 Cs1 C20 108.22(16) . .
O2 Cs1 C20 48.09(11) . .
N21 Cs1 C20 60.58(13) . .
O1W Cs1 C20 177.8(3) . .
N3 Cs1 C20 125.22(13) . .
C10 Cs1 C20 113.18(13) . .
N6 Cs1 C20 17.88(12) . .
C45 Cs1 C20 65.10(13) 3_757 .
O3 Cs1 C7 74.13(10) . .
O1 Cs1 C7 17.37(9) . .
N15 Cs1 C7 136.09(14) . .
O2 Cs1 C7 61.69(10) . .
N21 Cs1 C7 62.24(12) . .
O1W Cs1 C7 88.2(3) . .
N3 Cs1 C7 56.93(11) . .
C10 Cs1 C7 38.39(11) . .
N6 Cs1 C7 106.58(12) . .
C45 Cs1 C7 148.73(11) 3_757 .
C20 Cs1 C7 93.84(12) . .
O8 Dy2 O5 130.74(12) . .
O8 Dy2 O7 124.81(12) . .
O5 Dy2 O7 75.87(12) . .
O8 Dy2 O6 143.34(11) . .
O5 Dy2 O6 76.82(12) . .
O7 Dy2 O6 80.76(12) . .
O8 Dy2 N22 67.38(12) . .
O5 Dy2 N22 74.78(13) . .
O7 Dy2 N22 80.27(12) . .
O6 Dy2 N22 148.89(12) . .
O8 Dy2 N19 77.44(14) . .
O5 Dy2 N19 142.55(13) . .
O7 Dy2 N19 66.93(13) . .
O6 Dy2 N19 92.71(14) . .
N22 Dy2 N19 102.18(14) . .
O8 Dy2 N16 77.22(13) . .
O5 Dy2 N16 122.38(14) . .
O7 Dy2 N16 134.72(13) . .
O6 Dy2 N16 66.55(13) . .
N22 Dy2 N16 141.56(13) . .
N19 Dy2 N16 83.62(14) . .
O8 Dy2 N13 74.57(14) . .
O5 Dy2 N13 66.56(13) . .
O7 Dy2 N13 139.64(12) . .
O6 Dy2 N13 103.65(13) . .
N22 Dy2 N13 76.27(13) . .
N19 Dy2 N13 150.20(14) . .
N16 Dy2 N13 80.43(13) . .
O8 Dy2 Cs2 169.39(8) . .
O5 Dy2 Cs2 42.02(8) . .
O7 Dy2 Cs2 50.21(8) . .
O6 Dy2 Cs2 47.23(8) . .
N22 Dy2 Cs2 102.00(9) . .
N19 Dy2 Cs2 105.70(10) . .
N16 Dy2 Cs2 113.03(10) . .
N13 Dy2 Cs2 103.68(10) . .
O5 Cs2 N24 109.21(14) . 2_657
O5 Cs2 N12 123.81(15) . .
N24 Cs2 N12 125.32(18) 2_657 .
O5 Cs2 O6 53.84(9) . .
N24 Cs2 O6 67.64(14) 2_657 .
N12 Cs2 O6 135.38(13) . .
O5 Cs2 O7 51.98(8) . .
N24 Cs2 O7 62.95(13) 2_657 .
N12 Cs2 O7 168.01(13) . .
O6 Cs2 O7 53.76(8) . .
O5 Cs2 N15 62.93(11) . .
N24 Cs2 N15 142.18(15) 2_657 .
N12 Cs2 N15 79.81(17) . .
O6 Cs2 N15 116.77(11) . .
O7 Cs2 N15 88.78(12) . .
O5 Cs2 N18 111.51(11) . .
N24 Cs2 N18 67.65(15) 2_657 .
N12 Cs2 N18 80.70(15) . .
O6 Cs2 N18 65.00(10) . .
O7 Cs2 N18 111.24(11) . .
N15 Cs2 N18 150.04(15) . .
O5 Cs2 N6 142.81(12) . .
N24 Cs2 N6 84.68(16) 2_657 .
N12 Cs2 N6 61.86(15) . .
O6 Cs2 N6 152.32(12) . .
O7 Cs2 N6 113.75(11) . .
N15 Cs2 N6 84.70(13) . .
N18 Cs2 N6 105.68(13) . .
O5 Cs2 N9 69.40(14) . 3_757
N24 Cs2 N9 135.60(17) 2_657 3_757
N12 Cs2 N9 62.99(18) . 3_757
O6 Cs2 N9 79.20(15) . 3_757
O7 Cs2 N9 118.60(14) . 3_757
N15 Cs2 N9 78.91(15) . 3_757
N18 Cs2 N9 72.01(16) . 3_757
N6 Cs2 N9 124.34(17) . 3_757
O5 Cs2 C50 47.47(12) . .
N24 Cs2 C50 146.19(14) 2_657 .
N12 Cs2 C50 85.92(16) . .
O6 Cs2 C50 100.55(12) . .
O7 Cs2 C50 84.28(11) . .
N15 Cs2 C50 18.02(13) . .
N18 Cs2 C50 137.98(14) . .
N6 Cs2 C50 102.50(14) . .
N9 Cs2 C50 66.43(15) 3_757 .
O5 Cs2 C60 94.68(11) . .
N24 Cs2 C60 66.92(15) 2_657 .
N12 Cs2 C60 94.66(15) . .
O6 Cs2 C60 47.57(11) . .
O7 Cs2 C60 96.88(11) . .
N15 Cs2 C60 146.06(13) . .
N18 Cs2 C60 17.70(12) . .
N6 Cs2 C60 122.32(13) . .
N9 Cs2 C60 68.98(15) 3_757 .
C50 Cs2 C60 129.27(13) . .
O5 Cs2 N21 99.97(11) . .
N24 Cs2 N21 63.80(14) 2_657 .
N12 Cs2 N21 114.38(14) . .
O6 Cs2 N21 109.28(10) . .
O7 Cs2 N21 59.49(10) . .
N15 Cs2 N21 80.63(12) . .
N18 Cs2 N21 128.44(13) . .
N6 Cs2 N21 54.38(13) . .
N9 Cs2 N21 159.50(14) 3_757 .
C50 Cs2 N21 93.36(12) . .
C60 Cs2 N21 130.70(12) . .
C7 O1 Dy1 121.6(3) . .
C7 O1 Cs1 117.9(3) . .
Dy1 O1 Cs1 99.00(12) . .
C17 O2 Dy1 124.5(3) . .
C17 O2 Cs1 136.9(3) . .
Dy1 O2 Cs1 98.62(12) . .
C27 O3 Dy1 121.7(3) . .
C27 O3 Cs1 127.8(3) . .
Dy1 O3 Cs1 99.88(12) . .
C37 O4 Dy1 122.4(3) . .
C47 O5 Dy2 122.0(3) . .
C47 O5 Cs2 128.2(3) . .
Dy2 O5 Cs2 107.83(12) . .
C57 O6 Dy2 123.0(3) . .
C57 O6 Cs2 132.6(3) . .
Dy2 O6 Cs2 101.29(11) . .
C67 O7 Dy2 123.1(3) . .
C67 O7 Cs2 119.6(3) . .
Dy2 O7 Cs2 97.99(11) . .
C77 O8 Dy2 121.8(3) . .
C1 N1 C8 116.8(4) . .
C1 N1 Dy1 129.5(3) . .
C8 N1 Dy1 113.0(3) . .
C5 N2 C4 117.3(4) . .
C10 N3 Cs1 86.8(4) . .
C11 N4 C18 116.4(5) . .
C11 N4 Dy1 129.5(4) . .
C18 N4 Dy1 114.1(3) . .
C15 N5 C14 114.7(5) . .
C20 N6 Cs1 91.6(4) . .
C20 N6 Cs2 156.0(5) . .
Cs1 N6 Cs2 81.48(13) . .
C21 N7 C28 116.4(5) . .
C21 N7 Dy1 128.6(4) . .
C28 N7 Dy1 114.6(4) . .
C25 N8 C24 116.1(5) . .
C30 N9 Cs2 129.0(6) . 3_757
C31 N10 C38 117.1(5) . .
C31 N10 Dy1 129.1(4) . .
C38 N10 Dy1 113.6(4) . .
C35 N11 C34 116.5(5) . .
C40 N12 Cs2 142.9(6) 4_666 .
C41 N13 C48 116.6(5) . .
C41 N13 Dy2 130.5(4) . .
C48 N13 Dy2 111.9(3) . .
C45 N14 C44 116.5(5) . .
C50 N15 Cs1 160.4(5) . .
C50 N15 Cs2 92.8(5) . .
Cs1 N15 Cs2 89.72(15) . .
C51 N16 C58 115.4(5) . .
C51 N16 Dy2 129.5(4) . .
C58 N16 Dy2 114.6(3) . .
C55 N17 C54 116.9(5) . .
C60 N18 Cs2 95.4(4) . .
C61 N19 C68 116.8(5) . .
C61 N19 Dy2 129.2(4) . .
C68 N19 Dy2 113.9(3) . .
C65 N20 C64 115.7(5) . .
C70 N21 Cs1 144.9(4) . .
C70 N21 Cs2 86.7(4) . .
Cs1 N21 Cs2 80.18(12) . .
C71 N22 C78 117.4(4) . .
C71 N22 Dy2 128.7(3) . .
C78 N22 Dy2 113.9(3) . .
C75 N23 C74 115.7(5) . .
C80 N24 Cs2 134.1(5) . 2_647
N1 C1 C2 123.1(5) . .
C3 C2 C1 120.2(5) . .
C2 C3 C4 118.4(5) . .
C2 C3 C9 121.4(5) . .
C4 C3 C9 120.2(5) . .
N2 C4 C3 120.1(5) . .
N2 C4 C8 122.4(5) . .
C3 C4 C8 117.5(5) . .
N2 C5 C6 124.9(5) . .
C7 C6 C5 119.7(5) . .
C7 C6 C10 119.3(4) . .
C5 C6 C10 120.9(4) . .
O1 C7 C6 124.1(4) . .
O1 C7 C8 120.2(4) . .
C6 C7 C8 115.7(4) . .
O1 C7 Cs1 44.7(2) . .
C6 C7 Cs1 89.2(3) . .
C8 C7 Cs1 141.2(3) . .
N1 C8 C4 123.9(4) . .
N1 C8 C7 116.0(4) . .
C4 C8 C7 120.1(4) . .
N3 C10 C6 177.8(6) . .
N3 C10 Cs1 74.0(4) . .
C6 C10 Cs1 104.1(3) . .
N4 C11 C12 122.9(5) . .
C13 C12 C11 121.8(5) . .
C12 C13 C14 116.7(5) . .
C12 C13 C19 123.5(6) . .
C14 C13 C19 119.8(6) . .
N5 C14 C18 123.4(5) . .
N5 C14 C13 118.6(5) . .
C18 C14 C13 118.0(5) . .
N5 C15 C16 126.9(5) . .
C17 C16 C15 120.0(5) . .
C17 C16 C20 119.1(5) . .
C15 C16 C20 120.9(5) . .
O2 C17 C16 125.6(5) . .
O2 C17 C18 120.2(5) . .
C16 C17 C18 114.1(5) . .
N4 C18 C14 124.2(5) . .
N4 C18 C17 114.9(5) . .
C14 C18 C17 120.9(5) . .
N6 C20 C16 179.2(8) . .
N6 C20 Cs1 70.5(4) . .
C16 C20 Cs1 110.2(4) . .
N7 C21 C22 123.3(6) . .
C23 C22 C21 121.1(7) . .
C22 C23 C24 117.8(5) . .
C22 C23 C29 121.9(7) . .
C24 C23 C29 120.3(7) . .
N8 C24 C23 120.0(5) . .
N8 C24 C28 122.4(6) . .
C23 C24 C28 117.7(6) . .
N8 C25 C26 126.6(6) . .
C27 C26 C30 120.0(6) . .
C27 C26 C25 119.8(6) . .
C30 C26 C25 120.1(6) . .
O3 C27 C26 125.8(6) . .
O3 C27 C28 119.6(5) . .
C26 C27 C28 114.6(5) . .
N7 C28 C24 123.6(6) . .
N7 C28 C27 116.1(5) . .
C24 C28 C27 120.3(5) . .
N9 C30 C26 176.3(8) . .
N9 C30 Cs1 81.9(5) . .
C26 C30 Cs1 99.2(4) . .
N10 C31 C32 123.0(6) . .
C33 C32 C31 121.2(5) . .
C32 C33 C34 117.4(6) . .
C32 C33 C39 123.0(6) . .
C34 C33 C39 119.5(6) . .
N11 C34 C38 122.7(5) . .
N11 C34 C33 119.9(5) . .
C38 C34 C33 117.4(5) . .
N11 C35 C36 125.3(6) . .
C35 C36 C37 120.5(5) . .
C35 C36 C40 122.1(5) . .
C37 C36 C40 117.4(5) . .
O4 C37 C36 125.2(5) . .
O4 C37 C38 120.7(4) . .
C36 C37 C38 114.1(5) . .
N10 C38 C34 123.9(5) . .
N10 C38 C37 115.3(5) . .
C34 C38 C37 120.8(5) . .
N12 C40 C36 178.1(8) 4_565 .
N13 C41 C42 123.7(6) . .
C43 C42 C41 120.8(5) . .
C42 C43 C44 117.4(5) . .
C42 C43 C49 123.1(6) . .
C44 C43 C49 119.4(6) . .
N14 C44 C48 122.6(5) . .
N14 C44 C43 119.6(5) . .
C48 C44 C43 117.8(5) . .
N14 C45 C46 125.1(5) . .
N14 C45 Cs1 99.6(3) . 3_757
C46 C45 Cs1 107.2(4) . 3_757
C47 C46 C45 119.9(5) . .
C47 C46 C50 116.5(5) . .
C45 C46 C50 123.4(5) . .
O5 C47 C46 123.8(5) . .
O5 C47 C48 120.6(4) . .
C46 C47 C48 115.5(4) . .
N13 C48 C44 123.7(5) . .
N13 C48 C47 116.2(4) . .
C44 C48 C47 120.1(5) . .
N15 C50 C46 173.6(6) . .
N15 C50 Cs2 69.2(4) . .
C46 C50 Cs2 105.3(3) . .
N16 C51 C52 123.4(6) . .
C53 C52 C51 121.2(5) . .
C52 C53 C54 117.8(5) . .
C52 C53 C59 122.2(5) . .
C54 C53 C59 120.0(6) . .
N17 C54 C58 123.4(5) . .
N17 C54 C53 120.1(5) . .
C58 C54 C53 116.6(5) . .
N17 C55 C56 125.3(5) . .
C57 C56 C55 119.9(5) . .
C57 C56 C60 119.8(5) . .
C55 C56 C60 120.3(5) . .
O6 C57 C56 124.8(5) . .
O6 C57 C58 120.0(4) . .
C56 C57 C58 115.1(4) . .
N16 C58 C54 125.6(5) . .
N16 C58 C57 115.0(4) . .
C54 C58 C57 119.4(5) . .
N18 C60 C56 179.0(7) . .
N18 C60 Cs2 66.9(4) . .
C56 C60 Cs2 112.5(3) . .
N19 C61 C62 123.9(6) . .
C63 C62 C61 120.4(6) . .
C62 C63 C64 118.0(6) . .
C62 C63 C69 122.4(6) . .
C64 C63 C69 119.6(7) . .
N20 C64 C68 123.1(5) . .
N20 C64 C63 119.9(5) . .
C68 C64 C63 117.0(6) . .
N20 C65 C66 126.8(6) . .
C65 C66 C67 119.8(5) . .
C65 C66 C70 121.0(5) . .
C67 C66 C70 119.0(5) . .
O7 C67 C66 125.7(4) . .
O7 C67 C68 119.8(5) . .
C66 C67 C68 114.5(5) . .
N19 C68 C64 123.9(5) . .
N19 C68 C67 116.0(5) . .
C64 C68 C67 120.0(5) . .
N21 C70 C66 178.9(6) . .
N22 C71 C72 122.3(5) . .
C73 C72 C71 121.8(5) . .
C72 C73 C74 117.3(5) . .
C72 C73 C79 122.8(5) . .
C74 C73 C79 119.8(5) . .
N23 C74 C78 123.0(5) . .
N23 C74 C73 119.6(5) . .
C78 C74 C73 117.4(4) . .
N23 C75 C76 125.7(5) . .
C75 C76 C77 120.7(5) . .
C75 C76 C80 122.7(5) . .
C77 C76 C80 116.6(5) . .
O8 C77 C76 125.6(5) . .
O8 C77 C78 120.2(4) . .
C76 C77 C78 114.3(4) . .
N22 C78 C74 123.9(4) . .
N22 C78 C77 115.6(4) . .
C74 C78 C77 120.5(4) . .
N24 C80 C76 176.7(7) . .

loop_
_geom_bond_atom_site_label_1
_geom_bond_atom_site_label_2
_geom_bond_distance
_geom_bond_site_symmetry_2
Dy1 O4 2.287(3) .
Dy1 O2 2.306(3) .
Dy1 O1 2.313(3) .
Dy1 O3 2.339(3) .
Dy1 N7 2.513(5) .
Dy1 N10 2.531(5) .
Dy1 N1 2.543(4) .
Dy1 N4 2.562(5) .
Dy1 Cs1 4.1129(4) .
Cs1 O3 3.005(4) .
Cs1 O1 3.058(4) .
Cs1 N15 3.077(5) .
Cs1 O2 3.077(4) .
Cs1 N21 3.274(5) .
Cs1 O1W 3.307(16) .
Cs1 N3 3.358(5) .
Cs1 C10 3.488(5) .
Cs1 N6 3.522(6) .
Cs1 C45 3.542(6) 3_757
Cs1 C20 3.735(6) .
Cs1 C7 3.841(5) .
Dy2 O8 2.290(3) .
Dy2 O5 2.293(3) .
Dy2 O7 2.313(3) .
Dy2 O6 2.315(3) .
Dy2 N22 2.512(4) .
Dy2 N19 2.531(4) .
Dy2 N16 2.542(4) .
Dy2 N13 2.576(4) .
Dy2 Cs2 4.3469(4) .
Cs2 O5 3.057(3) .
Cs2 N24 3.090(6) 2_657
Cs2 N12 3.166(6) .
Cs2 O6 3.254(3) .
Cs2 O7 3.373(3) .
Cs2 N15 3.437(7) .
Cs2 N18 3.448(5) .
Cs2 N6 3.529(6) .
Cs2 N9 3.554(7) 3_757
Cs2 C50 3.673(6) .
Cs2 C60 3.733(5) .
Cs2 N21 3.840(6) .
O1 C7 1.298(6) .
O2 C17 1.263(7) .
O3 C27 1.279(6) .
O4 C37 1.278(6) .
O5 C47 1.275(6) .
O6 C57 1.275(6) .
O7 C67 1.273(6) .
O8 C77 1.285(6) .
N1 C1 1.326(7) .
N1 C8 1.370(6) .
N2 C5 1.313(7) .
N2 C4 1.363(7) .
N3 C10 1.149(7) .
N4 C11 1.330(7) .
N4 C18 1.370(7) .
N5 C15 1.317(8) .
N5 C14 1.384(8) .
N6 C20 1.147(8) .
N7 C21 1.340(8) .
N7 C28 1.353(7) .
N8 C25 1.298(10) .
N8 C24 1.372(9) .
N9 C30 1.144(10) .
N9 Cs2 3.554(7) 3_757
N10 C31 1.333(7) .
N10 C38 1.358(7) .
N11 C35 1.313(8) .
N11 C34 1.366(8) .
N12 C40 1.124(8) 4_666
N13 C41 1.329(7) .
N13 C48 1.362(7) .
N14 C45 1.314(8) .
N14 C44 1.379(7) .
N15 C50 1.138(8) .
N16 C51 1.350(7) .
N16 C58 1.351(7) .
N17 C55 1.304(8) .
N17 C54 1.371(7) .
N18 C60 1.140(8) .
N19 C61 1.326(7) .
N19 C68 1.362(7) .
N20 C65 1.312(8) .
N20 C64 1.362(8) .
N21 C70 1.142(8) .
N22 C71 1.333(6) .
N22 C78 1.355(6) .
N23 C75 1.318(8) .
N23 C74 1.370(7) .
N24 C80 1.138(8) .
N24 Cs2 3.090(6) 2_647
C1 C2 1.414(8) .
C2 C3 1.373(8) .
C3 C4 1.410(7) .
C3 C9 1.503(7) .
C4 C8 1.412(7) .
C5 C6 1.410(7) .
C6 C7 1.403(7) .
C6 C10 1.416(7) .
C7 C8 1.429(7) .
C11 C12 1.394(8) .
C12 C13 1.370(9) .
C13 C14 1.427(8) .
C13 C19 1.496(9) .
C14 C18 1.397(8) .
C15 C16 1.409(9) .
C16 C17 1.403(7) .
C16 C20 1.423(8) .
C17 C18 1.452(7) .
C21 C22 1.394(9) .
C22 C23 1.363(11) .
C23 C24 1.410(10) .
C23 C29 1.515(8) .
C24 C28 1.428(7) .
C25 C26 1.414(9) .
C26 C27 1.401(8) .
C26 C30 1.412(10) .
C27 C28 1.444(8) .
C31 C32 1.393(9) .
C32 C33 1.369(9) .
C33 C34 1.430(8) .
C33 C39 1.502(9) .
C34 C38 1.410(8) .
C35 C36 1.407(8) .
C36 C37 1.410(7) .
C36 C40 1.431(8) .
C37 C38 1.437(7) .
C40 N12 1.124(8) 4_565
C41 C42 1.399(8) .
C42 C43 1.369(9) .
C43 C44 1.422(8) .
C43 C49 1.506(9) .
C44 C48 1.415(7) .
C45 C46 1.415(7) .
C45 Cs1 3.542(6) 3_757
C46 C47 1.406(7) .
C46 C50 1.428(8) .
C47 C48 1.427(7) .
C51 C52 1.387(8) .
C52 C53 1.370(9) .
C53 C54 1.421(8) .
C53 C59 1.515(8) .
C54 C58 1.411(7) .
C55 C56 1.425(7) .
C56 C57 1.406(7) .
C56 C60 1.433(8) .
C57 C58 1.459(7) .
C61 C62 1.396(9) .
C62 C63 1.374(11) .
C63 C64 1.429(9) .
C63 C69 1.498(9) .
C64 C68 1.418(8) .
C65 C66 1.395(8) .
C66 C67 1.411(7) .
C66 C70 1.432(8) .
C67 C68 1.445(7) .
C71 C72 1.391(7) .
C72 C73 1.368(8) .
C73 C74 1.424(7) .
C73 C79 1.502(7) .
C74 C78 1.410(7) .
C75 C76 1.400(8) .
C76 C77 1.404(7) .
C76 C80 1.429(8) .
C77 C78 1.437(6) .

loop_
_geom_hbond_atom_site_label_D
_geom_hbond_atom_site_label_H
_geom_hbond_atom_site_label_A
_geom_hbond_distance_DH
_geom_hbond_distance_HA
_geom_hbond_distance_DA
_geom_hbond_angle_DHA
O1W H1WB N3 0.960(10) 2.7(2) 3.103(16) 104(14)
O1W H1WA N9 0.961(10) 2.05(12) 2.873(18) 143(17)
